data_7240789
loop_
_publ_author_name
'Shimoyama, Daisuke'
'Sekiya, Ryo'
'Maekawa, Hiroyuki'
'Kudo, Hiroto'
'HAINO, Takeharu'

_publ_section_title
;
 One-dimensional arrangement of NORIA in the solid-state
;
_journal_name_full CrystEngComm
_journal_paper_doi 10.1039/D0CE00650E
_journal_year 2020
_chemical_formula_moiety '(C102 H96 O24), 3(C6 H6), 12(C3 H7 N O), 6(C H Cl3), 42(H2 O)'
_chemical_formula_sum 'C162 H288 Cl18 N12 O78'
_chemical_formula_weight 4290.13
_space_group_IT_number 176
_space_group_name_Hall '-P 6c'
_space_group_name_H-M_alt 'P 63/m'
_symmetry_cell_setting hexagonal
_symmetry_Int_Tables_number 176
_symmetry_space_group_name_Hall '-P 6c'
_symmetry_space_group_name_H-M 'P 63/m'
_atom_sites_solution_hydrogens geom
_audit_creation_date 2020-06-16T13:52:58-00:00
_audit_creation_method 'WinGX routine CIF_UPDATE'
_audit_update_record
;
2020-06-17 deposited with the CCDC.	2020-06-26 downloaded from the CCDC.
;
_cell_angle_alpha 90
_cell_angle_beta 90
_cell_angle_gamma 120
_cell_formula_units_Z 1
_cell_length_a 20.360(7)
_cell_length_b 20.360(7)
_cell_length_c 25.461(11)
_cell_measurement_reflns_used 5334
_cell_measurement_temperature 93(2)
_cell_measurement_theta_max 28.61
_cell_measurement_theta_min 2.62
_cell_volume 9140(6)
_computing_cell_refinement 'Bruker SAINT'
_computing_data_collection 'Bruker APEX2'
_computing_structure_refinement 'SHELXL-2018/3 (Sheldrick, 2018)'
_computing_structure_solution 'SHELXT 2014/5 (Sheldrick, 2014)'
_diffrn_ambient_temperature 93(2)
_diffrn_measured_fraction_theta_full 0.99
_diffrn_measured_fraction_theta_max 0.99
_diffrn_measurement_device_type 'Bluker APEX-II CCD'
_diffrn_measurement_method '\w scans'
_diffrn_radiation_monochromator graphite
_diffrn_radiation_source 'sealed tube'
_diffrn_radiation_type MoK\a
_diffrn_radiation_wavelength 0.71073
_diffrn_reflns_av_R_equivalents 0.1192
_diffrn_reflns_av_unetI/netI 0.0634
_diffrn_reflns_Laue_measured_fraction_full 0.99
_diffrn_reflns_Laue_measured_fraction_max 0.99
_diffrn_reflns_limit_h_max 19
_diffrn_reflns_limit_h_min -20
_diffrn_reflns_limit_k_max 18
_diffrn_reflns_limit_k_min -20
_diffrn_reflns_limit_l_max 25
_diffrn_reflns_limit_l_min -17
_diffrn_reflns_number 29979
_diffrn_reflns_point_group_measured_fraction_full 0.99
_diffrn_reflns_point_group_measured_fraction_max 0.99
_diffrn_reflns_theta_full 21.106
_diffrn_reflns_theta_max 21.106
_diffrn_reflns_theta_min 1.973
_exptl_absorpt_coefficient_mu 0.186
_exptl_absorpt_correction_type none
_exptl_crystal_colour colorless
_exptl_crystal_density_diffrn 0.779
_exptl_crystal_description block
_exptl_crystal_F_000 2274
_exptl_crystal_size_max 0.31
_exptl_crystal_size_mid 0.22
_exptl_crystal_size_min 0.13
_refine_diff_density_max 0.536
_refine_diff_density_min -0.451
_refine_diff_density_rms 0.099
_refine_ls_extinction_method none
_refine_ls_goodness_of_fit_ref 1.997
_refine_ls_hydrogen_treatment constr
_refine_ls_matrix_type full
_refine_ls_number_parameters 239
_refine_ls_number_reflns 3394
_refine_ls_number_restraints 6
_refine_ls_restrained_S_all 2.009
_refine_ls_R_factor_all 0.2802
_refine_ls_R_factor_gt 0.1895
_refine_ls_shift/su_max 0
_refine_ls_shift/su_mean 0
_refine_ls_structure_factor_coef Fsqd
_refine_ls_weighting_details 'w=1/[\s^2^(Fo^2^)+(0.2000P)^2^] where P=(Fo^2^+2Fc^2^)/3'
_refine_ls_weighting_scheme calc
_refine_ls_wR_factor_gt 0.5185
_refine_ls_wR_factor_ref 0.5845
_reflns_Friedel_coverage 0
_reflns_number_gt 1488
_reflns_number_total 3394
_reflns_threshold_expression 'I > 2\s(I)'
_cod_data_source_file d0ce00650e2.cif
_cod_data_source_block platon_sq
_cod_original_cell_volume 9140(7)
_cod_database_code 7240789

loop_
_symmetry_equiv_pos_as_xyz
'x, y, z'
'-x, -y, z+1/2'
'-y, x-y, z'
'y, -x+y, z+1/2'
'-x+y, -x, z'
'x-y, x, z+1/2'
'-x, -y, -z'
'x, y, -z-1/2'
'y, -x+y, -z'
'-y, x-y, -z-1/2'
'x-y, x, -z'
'-x+y, -x, -z-1/2'

loop_
_atom_site_label
_atom_site_type_symbol
_atom_site_fract_x
_atom_site_fract_y
_atom_site_fract_z
_atom_site_U_iso_or_equiv
_atom_site_adp_type
_atom_site_occupancy
_atom_site_site_symmetry_order
_atom_site_calc_flag
_atom_site_refinement_flags_posn
_atom_site_refinement_flags_adp
_atom_site_refinement_flags_occupancy
_atom_site_disorder_assembly
_atom_site_disorder_group
C14 C 0.0890(5) 0.2515(6) 0.4055(5) 0.117(4) Uani 1 1 d . . . . .
H14A H 0.097603 0.274594 0.440893 0.141 Uiso 1 1 calc R U . . .
H14B H 0.103163 0.292019 0.379069 0.141 Uiso 1 1 calc R U . . .
C15 C -0.0464(7) 0.2255(6) 0.4031(6) 0.110(4) Uani 1 1 d . . . . .
H15 H -0.024638 0.268231 0.377305 0.132 Uiso 1 1 calc R U . . .
N101 N 0.8338(8) 0.5135(6) 0.4484(5) 0.176(5) Uani 1 1 d . . . . .
C13 C 0.0031(8) 0.1895(8) 0.3989(6) 0.158(5) Uani 1 1 d . . . . .
H13A H -0.00473 0.164529 0.364324 0.189 Uiso 1 1 calc R U . . .
H13B H -0.011485 0.150349 0.426521 0.189 Uiso 1 1 calc R U . . .
C16 C 0.1418(7) 0.2106(6) 0.3976(6) 0.140(5) Uani 1 1 d . . . . .
H16A H 0.129138 0.171645 0.425078 0.168 Uiso 1 1 calc R U . . .
H16B H 0.131299 0.185433 0.362906 0.168 Uiso 1 1 calc R U . . .
C101 C 0.8501(8) 0.5843(8) 0.4869(8) 0.211(9) Uani 1 1 d . . . . .
H10A H 0.806122 0.591749 0.486561 0.317 Uiso 1 1 calc R U . . .
H10B H 0.85895 0.573067 0.52278 0.317 Uiso 1 1 calc R U . . .
H10C H 0.894941 0.630483 0.47445 0.317 Uiso 1 1 calc R U . . .
O101 O 0.8675(7) 0.4341(8) 0.4148(6) 0.229(6) Uani 1 1 d . . . . .
C102 C 0.8799(9) 0.4908(11) 0.4410(8) 0.177(8) Uani 1 1 d . . . . .
H102 H 0.928495 0.519203 0.456763 0.212 Uiso 1 1 calc R U . . .
C103 C 0.7540(10) 0.4740(9) 0.4295(10) 0.295(15) Uani 1 1 d . . . . .
H10D H 0.729481 0.502816 0.440165 0.443 Uiso 1 1 calc R U . . .
H10E H 0.753411 0.470211 0.391117 0.443 Uiso 1 1 calc R U . . .
H10F H 0.726658 0.423051 0.44476 0.443 Uiso 1 1 calc R U . . .
O1 O 0.3527(5) 0.4185(5) 0.5914(4) 0.132(3) Uani 1 1 d D . . . .
H1A H 0.352874 0.459845 0.592318 0.198 Uiso 1 1 calc R U . . .
O2 O 0.3530(6) 0.4191(5) 0.4073(4) 0.140(3) Uani 1 1 d D . . . .
H2 H 0.371352 0.465948 0.411945 0.21 Uiso 1 1 calc R U . . .
C4 C 0.2531(6) 0.1587(7) 0.4016(5) 0.110(4) Uani 1 1 d . . . . .
H4 H 0.216438 0.135806 0.428651 0.133 Uiso 1 1 calc R U . . .
O3 O 0.3422(6) 0.3363(6) 0.3235(4) 0.172(4) Uani 1 1 d D . . . .
H3 H 0.342163 0.3358 0.290463 0.259 Uiso 1 1 calc R U . . .
O4 O -0.1328(6) 0.2608(5) 0.3266(5) 0.167(4) Uani 1 1 d D . . . .
H4A H -0.106099 0.26989 0.299542 0.251 Uiso 1 1 calc R U . . .
C6 C 0.2263(7) 0.2714(8) 0.4015(6) 0.112(4) Uani 1 1 d . . . . .
H6 H 0.235084 0.312355 0.375939 0.135 Uiso 1 1 calc R U . . .
C12 C 0.2302(7) 0.2739(7) 0.4994(8) 0.106(4) Uani 1 1 d . . . . .
H12 H 0.189032 0.223225 0.500011 0.127 Uiso 1 1 calc R U . . .
C9 C 0.3503(8) 0.4190(8) 0.4988(10) 0.127(6) Uani 1 1 d . . . . .
H9 H 0.390954 0.469974 0.49838 0.152 Uiso 1 1 calc R U . . .
C11 C 0.2590(7) 0.3087(8) 0.5479(7) 0.097(4) Uani 1 1 d . . . . .
C7 C 0.2566(8) 0.3071(8) 0.4503(7) 0.102(4) Uani 1 1 d . . . . .
C5 C 0.2709(9) 0.2307(9) 0.3794(9) 0.181(7) Uani 1 1 d . . . . .
C10 C 0.3219(8) 0.3828(8) 0.5460(8) 0.117(5) Uani 1 1 d D . . . .
C8 C 0.3202(8) 0.3818(10) 0.4522(8) 0.115(5) Uani 1 1 d D . . . .
C3 C -0.1235(8) 0.1689(9) 0.3814(7) 0.151(6) Uani 1 1 d . . . . .
C1 C 0.3647(8) 0.2327(10) 0.3196(7) 0.158(6) Uani 1 1 d . . . . .
H1 H 0.39988 0.256347 0.291785 0.19 Uiso 1 1 calc R U . . .
C2 C -0.1610(9) 0.1860(9) 0.3415(7) 0.144(5) Uani 1 1 d D . . . .
C17 C 0.3260(10) 0.2639(9) 0.3427(7) 0.169(6) Uani 1 1 d D . . . .

loop_
_atom_site_aniso_label
_atom_site_aniso_U_11
_atom_site_aniso_U_22
_atom_site_aniso_U_33
_atom_site_aniso_U_23
_atom_site_aniso_U_13
_atom_site_aniso_U_12
C14 0.052(7) 0.085(8) 0.187(11) -0.018(7) 0.006(6) 0.014(6)
C15 0.108(10) 0.071(7) 0.152(13) 0.005(7) -0.024(8) 0.045(8)
N101 0.147(12) 0.067(8) 0.292(18) -0.007(8) -0.011(11) 0.036(8)
C13 0.136(13) 0.153(13) 0.209(15) -0.002(10) 0.020(10) 0.090(12)
C16 0.103(10) 0.081(8) 0.217(14) -0.022(8) 0.000(9) 0.031(8)
C101 0.095(10) 0.097(11) 0.42(3) 0.012(13) 0.042(12) 0.032(8)
O101 0.186(11) 0.165(11) 0.376(17) -0.049(10) -0.030(10) 0.118(10)
C102 0.146(14) 0.118(14) 0.32(2) 0.013(14) -0.002(14) 0.103(13)
C103 0.131(14) 0.120(13) 0.58(4) -0.002(17) -0.18(2) 0.022(11)
O1 0.082(6) 0.096(6) 0.211(10) -0.004(6) -0.015(6) 0.040(5)
O2 0.118(7) 0.102(6) 0.183(9) 0.002(6) 0.024(6) 0.043(6)
C4 0.078(8) 0.090(9) 0.164(11) 0.007(8) 0.018(7) 0.042(8)
O3 0.162(9) 0.125(8) 0.237(11) 0.041(7) 0.020(9) 0.077(7)
O4 0.126(8) 0.111(7) 0.271(13) 0.032(7) -0.009(7) 0.064(6)
C6 0.088(9) 0.115(10) 0.156(13) 0.020(9) 0.017(9) 0.067(9)
C12 0.096(9) 0.096(9) 0.142(13) 0.008(12) 0.009(11) 0.061(7)
C9 0.094(10) 0.059(8) 0.22(2) 0.034(12) 0.044(13) 0.032(7)
C11 0.081(9) 0.119(12) 0.109(12) 0.015(10) 0.011(9) 0.065(9)
C7 0.097(10) 0.095(11) 0.114(13) -0.014(10) -0.003(9) 0.048(9)
C5 0.090(11) 0.100(12) 0.29(2) 0.016(13) 0.026(12) 0.002(10)
C10 0.085(10) 0.060(9) 0.20(2) -0.026(11) -0.018(11) 0.034(9)
C8 0.085(11) 0.102(13) 0.156(17) 0.008(12) 0.009(10) 0.045(10)
C3 0.099(11) 0.116(13) 0.249(17) 0.012(12) -0.033(11) 0.062(10)
C1 0.106(11) 0.124(13) 0.268(19) 0.025(12) 0.019(10) 0.074(11)
C2 0.103(12) 0.114(12) 0.220(16) 0.034(12) 0.032(11) 0.058(11)
C17 0.112(13) 0.141(16) 0.247(19) 0.037(14) 0.029(12) 0.059(13)

loop_
_atom_type_symbol
_atom_type_description
_atom_type_scat_dispersion_real
_atom_type_scat_dispersion_imag
_atom_type_scat_source
C C 0.0033 0.0016 'International Tables Vol C Tables 4.2.6.8 and 6.1.1.4'
H H 0 0 'International Tables Vol C Tables 4.2.6.8 and 6.1.1.4'
N N 0.0061 0.0033 'International Tables Vol C Tables 4.2.6.8 and 6.1.1.4'
O O 0.0106 0.006 'International Tables Vol C Tables 4.2.6.8 and 6.1.1.4'
Cl Cl 0.1484 0.1585 'International Tables Vol C Tables 4.2.6.8 and 6.1.1.4'

loop_
_geom_angle_atom_site_label_1
_geom_angle_atom_site_label_2
_geom_angle_atom_site_label_3
_geom_angle
_geom_angle_site_symmetry_1
_geom_angle_site_symmetry_3
_geom_angle_publ_flag
C13 C14 C16 108.8(9) . . ?
C11 C15 C3 113.6(11) 11_556 . ?
C11 C15 C13 119.3(12) 11_556 . ?
C3 C15 C13 107.1(11) . . ?
C102 N101 C103 124.8(15) . . ?
C102 N101 C101 123.9(16) . . ?
C103 N101 C101 110.9(14) . . ?
C15 C13 C14 110.2(11) . . ?
C6 C16 C14 109.3(8) . . ?
O101 C102 N101 125.6(18) . . ?
C3 C4 C5 117.2(13) 5 . ?
C7 C6 C16 119.5(12) . . ?
C7 C6 C5 111.0(11) . . ?
C16 C6 C5 104.8(11) . . ?
C7 C12 C11 125.7(13) . . ?
C8 C9 C10 120.4(14) . . ?
C12 C11 C10 116.1(13) . . ?
C12 C11 C15 122.1(14) . 9_556 ?
C10 C11 C15 121.8(17) . 9_556 ?
C12 C7 C6 125.1(14) . . ?
C12 C7 C8 114.3(13) . . ?
C6 C7 C8 120.6(17) . . ?
C17 C5 C4 120.2(16) . . ?
C17 C5 C6 121.8(16) . . ?
C4 C5 C6 118.0(15) . . ?
O1 C10 C9 120.3(17) . . ?
O1 C10 C11 118.6(18) . . ?
C9 C10 C11 121.0(15) . . ?
O2 C8 C9 117.5(17) . . ?
O2 C8 C7 120.2(18) . . ?
C9 C8 C7 122.4(14) . . ?
C4 C3 C2 118.6(13) 3 . ?
C4 C3 C15 117.5(13) 3 . ?
C2 C3 C15 123.9(14) . . ?
C17 C1 C2 113.3(15) . 5 ?
O4 C2 C3 119.3(16) . . ?
O4 C2 C1 116.1(16) . 3 ?
C3 C2 C1 124.1(13) . 3 ?
C5 C17 C1 126.3(16) . . ?
C5 C17 O3 117.2(17) . . ?
C1 C17 O3 116.3(16) . . ?

loop_
_geom_bond_atom_site_label_1
_geom_bond_atom_site_label_2
_geom_bond_distance
_geom_bond_site_symmetry_2
_geom_bond_publ_flag
C14 C13 1.572(16) . ?
C14 C16 1.670(15) . ?
C15 C11 1.440(15) 11_556 ?
C15 C3 1.512(16) . ?
C15 C13 1.517(15) . ?
N101 C102 1.250(16) . ?
N101 C103 1.486(18) . ?
N101 C101 1.634(19) . ?
C16 C6 1.539(15) . ?
O101 C102 1.245(18) . ?
O1 C10 1.341(12) . ?
O2 C8 1.350(12) . ?
C4 C3 1.411(16) 5 ?
C4 C5 1.438(18) . ?
O3 C17 1.428(13) . ?
O4 C2 1.386(12) . ?
C6 C7 1.416(15) . ?
C6 C5 1.606(19) . ?
C12 C7 1.397(14) . ?
C12 C11 1.397(14) . ?
C9 C8 1.376(16) . ?
C9 C10 1.378(17) . ?
C11 C10 1.410(18) . ?
C7 C8 1.423(19) . ?
C5 C17 1.352(18) . ?
C3 C2 1.414(17) . ?
C1 C17 1.367(18) . ?
C1 C2 1.430(18) 5 ?
